data_7017646
loop_
_publ_author_name
'Wang, Hai-Ning'
'Meng, Xing'
'Qin, Chao'
'Wang, Xin-Long'
'Yang, Guang-Sheng'
'Su, Zhong-Min'

_publ_section_title
;
 A series of pillar-layer metal-organic frameworks based on
 5-aminoisophthalic acid and 4,4'-bipyridine.
;
_journal_issue 3
_journal_name_full 'Dalton transactions (Cambridge, England : 2003)'
_journal_page_first 1047
_journal_page_last 1053
_journal_paper_doi 10.1039/c1dt11304f
_journal_volume 41
_journal_year 2012
_chemical_formula_moiety 'C24 H26.50 Cd N4.50 O5.50'
_chemical_formula_sum 'C24 H26.5 Cd N4.5 O5.5'
_chemical_formula_weight 578.40
_chemical_name_systematic
;
?
;
_space_group_IT_number 18
_symmetry_cell_setting orthorhombic
_symmetry_space_group_name_Hall 'P 2 2ab'
_symmetry_space_group_name_H-M 'P 21 21 2'
_atom_sites_solution_hydrogens geom
_atom_sites_solution_primary direct
_atom_sites_solution_secondary difmap
_audit_creation_method SHELXL-97
_cell_angle_alpha 90.00
_cell_angle_beta 90.00
_cell_angle_gamma 90.00
_cell_formula_units_Z 4
_cell_length_a 14.233(2)
_cell_length_b 17.313(3)
_cell_length_c 11.714(3)
_cell_measurement_reflns_used 14665
_cell_measurement_temperature 293(2)
_cell_measurement_theta_max 25.01
_cell_measurement_theta_min 1.74
_cell_volume 2886.5(10)
_computing_cell_refinement 'SMART (Bruker, 1997)'
_computing_data_collection 'SMART (Bruker, 1997)'
_computing_data_reduction SAINT
_computing_molecular_graphics 'SHELXTL-PLUS (Sheldrick, 1990)'
_computing_publication_material SHELXL-97
_computing_structure_refinement 'SHELXL-97 (Sheldrick, 1997)'
_computing_structure_solution 'SHELXS-97(Sheldrick, 1997)'
_diffrn_ambient_temperature 293(2)
_diffrn_measured_fraction_theta_full 0.998
_diffrn_measured_fraction_theta_max 0.998
_diffrn_measurement_device_type 'Bruker APEX CCD area-detector'
_diffrn_measurement_method '\w scans'
_diffrn_radiation_monochromator graphite
_diffrn_radiation_source 'fine-focus sealed tube'
_diffrn_radiation_type MoK\a
_diffrn_radiation_wavelength 0.71069
_diffrn_reflns_av_R_equivalents 0.0925
_diffrn_reflns_av_sigmaI/netI 0.1140
_diffrn_reflns_limit_h_max 16
_diffrn_reflns_limit_h_min -16
_diffrn_reflns_limit_k_max 14
_diffrn_reflns_limit_k_min -20
_diffrn_reflns_limit_l_max 13
_diffrn_reflns_limit_l_min -13
_diffrn_reflns_number 14665
_diffrn_reflns_theta_full 25.01
_diffrn_reflns_theta_max 25.01
_diffrn_reflns_theta_min 1.74
_exptl_absorpt_coefficient_mu 0.795
_exptl_absorpt_correction_T_max 0.8900
_exptl_absorpt_correction_T_min 0.8571
_exptl_absorpt_correction_type multi-scan
_exptl_absorpt_process_details 'SADABS(Sheldrick, 1996)'
_exptl_crystal_colour colorless
_exptl_crystal_density_diffrn 1.331
_exptl_crystal_density_method 'not measured'
_exptl_crystal_description block
_exptl_crystal_F_000 1176
_exptl_crystal_size_max 0.20
_exptl_crystal_size_mid 0.18
_exptl_crystal_size_min 0.15
_platon_squeeze_details
;
;
_refine_diff_density_max 0.886
_refine_diff_density_min -0.664
_refine_diff_density_rms 0.127
_refine_ls_abs_structure_details 'Flack H D (1983), Acta Cryst. A39, 876-881'
_refine_ls_abs_structure_Flack 0.39(7)
_refine_ls_extinction_coef 0.00079(11)
_refine_ls_extinction_expression Fc^*^=kFc[1+0.001xFc^2^\l^3^/sin(2\q)]^-1/4^
_refine_ls_extinction_method SHELXL
_refine_ls_goodness_of_fit_ref 0.916
_refine_ls_hydrogen_treatment constr
_refine_ls_matrix_type full
_refine_ls_number_parameters 236
_refine_ls_number_reflns 5091
_refine_ls_number_restraints 18
_refine_ls_restrained_S_all 0.934
_refine_ls_R_factor_all 0.0745
_refine_ls_R_factor_gt 0.0517
_refine_ls_shift/su_max 0.005
_refine_ls_shift/su_mean 0.000
_refine_ls_structure_factor_coef Fsqd
_refine_ls_weighting_details 'calc w=1/[\s^2^(Fo^2^)+(0.0476P)^2^+0.0000P] where P=(Fo^2^+2Fc^2^)/3'
_refine_ls_weighting_scheme calc
_refine_ls_wR_factor_gt 0.1036
_refine_ls_wR_factor_ref 0.1110
_reflns_number_gt 3683
_reflns_number_total 5091
_reflns_threshold_expression >2sigma(I)
_cod_data_source_file c1dt11304f.txt
_cod_data_source_block 1
_cod_depositor_comments
;
The following automatic conversions were performed:

'_symmetry_cell_setting' value 'Orthorhombic' changed to
'orthorhombic' according to
/home/saulius/struct/CIF-dictionaries/cif_core.dic dictionary named
'cif_core.dic' version 2.4.1 from 2010-06-29.

Automatic conversion script
Id: cif_fix_values 1715 2011-07-08 13:25:40Z adriana 
;
_cod_original_sg_symbol_H-M P2(1)2(1)2
_cod_original_formula_sum 'C24 H26.50 Cd N4.50 O5.50'
_cod_database_code 7017646

loop_
_symmetry_equiv_pos_as_xyz
'x, y, z'
'-x, -y, z'
'x+1/2, -y+1/2, -z'
'-x+1/2, y+1/2, -z'

loop_
_atom_site_label
_atom_site_type_symbol
_atom_site_fract_x
_atom_site_fract_y
_atom_site_fract_z
_atom_site_U_iso_or_equiv
_atom_site_adp_type
_atom_site_occupancy
_atom_site_symmetry_multiplicity
_atom_site_calc_flag
_atom_site_refinement_flags
N2 N 0.3712(5) 0.9826(5) 0.7871(4) 0.0408(16) Uani 1 1 d .
C10 C 0.3752(9) 0.9177(6) 0.7274(7) 0.062(3) Uani 1 1 d .
H10 H 0.3801 0.8712 0.7666 0.075 Uiso 1 1 calc R
C6 C 0.3692(11) 1.0477(7) 0.7233(7) 0.088(4) Uani 1 1 d .
H6 H 0.3696 1.0945 0.7621 0.106 Uiso 1 1 calc R
C7 C 0.3667(11) 1.0505(6) 0.6066(7) 0.084(4) Uani 1 1 d .
H7 H 0.3625 1.0974 0.5680 0.100 Uiso 1 1 calc R
C9 C 0.3726(10) 0.9161(5) 0.6114(7) 0.070(3) Uani 1 1 d .
H9 H 0.3721 0.8683 0.5751 0.084 Uiso 1 1 calc R
C8 C 0.3707(7) 0.9799(6) 0.5469(5) 0.0434(18) Uani 1 1 d .
O4 O 0.0025(3) 0.5902(2) 0.0141(5) 0.0410(13) Uani 1 1 d .
O3 O 0.1538(3) 0.6137(2) 0.0122(5) 0.0358(12) Uani 1 1 d .
C18 C 0.0699(4) 0.6374(3) 0.0118(8) 0.0318(18) Uani 1 1 d .
Cd1 Cd 0.36468(3) 0.98277(3) -0.01464(4) 0.02589(15) Uani 1 1 d .
N1 N 0.3706(5) 0.9811(4) 0.1826(4) 0.0400(15) Uani 1 1 d .
C3 C 0.3697(6) 0.9810(6) 0.4219(5) 0.0447(19) Uani 1 1 d .
O2 O 0.1893(3) 0.9737(2) -0.0008(6) 0.0566(14) Uani 1 1 d .
O1 O 0.2781(3) 0.8724(2) -0.0218(6) 0.0411(15) Uani 1 1 d .
C13 C 0.1305(5) 0.7711(3) -0.0018(7) 0.0378(17) Uani 1 1 d .
H13 H 0.1910 0.7510 -0.0009 0.045 Uiso 1 1 calc R
C1 C 0.3292(7) 1.0357(6) 0.2443(7) 0.066(3) Uani 1 1 d .
H1 H 0.2973 1.0745 0.2054 0.079 Uiso 1 1 calc R
C2 C 0.3299(8) 1.0389(6) 0.3610(7) 0.076(4) Uani 1 1 d .
H2 H 0.3032 1.0809 0.3985 0.091 Uiso 1 1 calc R
C11 C 0.2001(5) 0.9013(4) -0.0097(9) 0.0373(18) Uani 1 1 d .
C4 C 0.4146(7) 0.9217(6) 0.3587(7) 0.056(3) Uani 1 1 d .
H4 H 0.4452 0.8816 0.3962 0.067 Uiso 1 1 calc R
C5 C 0.4125(7) 0.9239(6) 0.2417(8) 0.062(3) Uani 1 1 d .
H5 H 0.4414 0.8842 0.2014 0.075 Uiso 1 1 calc R
C12 C 0.1172(4) 0.8497(4) -0.0081(10) 0.052(2) Uani 1 1 d .
C14 C 0.0266(5) 0.8799(5) 0.0224(11) 0.064(3) Uani 1 1 d U
H14 H 0.0197 0.9321 0.0391 0.077 Uiso 1 1 calc R
C16 C -0.0362(5) 0.7518(4) 0.0251(11) 0.058(3) Uani 1 1 d .
H16 H -0.0862 0.7185 0.0385 0.069 Uiso 1 1 calc R
C15 C -0.0507(6) 0.8311(4) 0.0269(12) 0.069(3) Uani 1 1 d U
C17 C 0.0533(4) 0.7216(4) 0.0034(11) 0.042(2) Uani 1 1 d .
N5 N -0.1401(6) 0.8641(4) 0.0542(7) 0.087(3) Uani 1 1 d U
H5A H -0.1869 0.8346 0.0701 0.104 Uiso 1 1 calc R
H5B H -0.1471 0.9134 0.0546 0.104 Uiso 1 1 calc R

loop_
_atom_site_aniso_label
_atom_site_aniso_U_11
_atom_site_aniso_U_22
_atom_site_aniso_U_33
_atom_site_aniso_U_23
_atom_site_aniso_U_13
_atom_site_aniso_U_12
N2 0.040(4) 0.041(4) 0.042(3) -0.002(4) -0.011(3) -0.009(8)
C10 0.100(9) 0.037(6) 0.049(6) 0.007(4) 0.022(7) 0.008(7)
C6 0.171(13) 0.053(7) 0.041(6) 0.003(5) -0.018(9) -0.016(9)
C7 0.171(12) 0.046(6) 0.033(5) 0.005(5) -0.020(9) -0.002(9)
C9 0.136(11) 0.041(6) 0.034(5) -0.014(4) 0.000(8) -0.007(8)
C8 0.057(5) 0.044(5) 0.030(4) 0.003(4) 0.004(4) -0.003(10)
O4 0.031(2) 0.020(3) 0.072(4) 0.000(4) -0.011(5) -0.0066(19)
O3 0.030(3) 0.016(2) 0.061(3) -0.003(3) -0.002(3) 0.0023(18)
C18 0.023(4) 0.021(3) 0.051(5) -0.025(5) -0.011(5) 0.002(3)
Cd1 0.0254(2) 0.0189(2) 0.0334(3) -0.0007(2) 0.0005(3) -0.0024(2)
N1 0.054(4) 0.032(4) 0.034(3) 0.001(3) 0.001(3) 0.005(8)
C3 0.042(5) 0.056(5) 0.036(4) 0.004(5) 0.004(4) -0.006(10)
O2 0.040(3) 0.016(3) 0.114(4) 0.011(5) 0.008(4) -0.004(2)
O1 0.022(3) 0.025(3) 0.077(5) 0.005(3) -0.005(3) -0.001(2)
C13 0.023(3) 0.019(3) 0.071(5) -0.009(4) -0.019(7) 0.009(3)
C1 0.108(9) 0.043(8) 0.048(6) 0.013(5) -0.004(5) 0.029(6)
C2 0.128(11) 0.067(8) 0.032(5) -0.012(5) -0.008(5) 0.045(7)
C11 0.041(4) 0.027(4) 0.044(5) 0.004(5) 0.003(5) -0.003(3)
C4 0.082(8) 0.044(7) 0.040(6) 0.009(4) 0.001(5) -0.002(5)
C5 0.090(8) 0.049(7) 0.048(6) -0.001(5) 0.013(6) 0.005(6)
C12 0.014(4) 0.029(4) 0.112(7) 0.005(6) -0.028(6) 0.002(3)
C14 0.037(4) 0.033(4) 0.122(8) -0.004(6) 0.008(5) -0.006(4)
C16 0.021(4) 0.016(4) 0.137(10) -0.006(5) 0.018(6) 0.000(3)
C15 0.040(5) 0.030(4) 0.137(8) -0.003(6) 0.009(6) 0.018(3)
C17 0.024(4) 0.026(4) 0.077(6) -0.010(6) -0.005(6) 0.003(3)
N5 0.066(4) 0.068(4) 0.126(5) 0.002(4) 0.009(4) -0.005(4)

loop_
_atom_type_symbol
_atom_type_description
_atom_type_scat_dispersion_real
_atom_type_scat_dispersion_imag
_atom_type_scat_source
C C 0.0033 0.0016 'International Tables Vol C Tables 4.2.6.8 and 6.1.1.4'
H H 0.0000 0.0000 'International Tables Vol C Tables 4.2.6.8 and 6.1.1.4'
N N 0.0061 0.0033 'International Tables Vol C Tables 4.2.6.8 and 6.1.1.4'
O O 0.0106 0.0060 'International Tables Vol C Tables 4.2.6.8 and 6.1.1.4'
Cd Cd -0.8075 1.2024 'International Tables Vol C Tables 4.2.6.8 and 6.1.1.4'

loop_
_geom_angle_atom_site_label_1
_geom_angle_atom_site_label_2
_geom_angle_atom_site_label_3
_geom_angle
_geom_angle_site_symmetry_1
_geom_angle_site_symmetry_3
C10 N2 C6 114.6(6) . .
C10 N2 Cd1 122.1(7) . 1_556
C6 N2 Cd1 123.3(7) . 1_556
N2 C10 C9 123.0(9) . .
N2 C6 C7 125.6(9) . .
C6 C7 C8 117.6(8) . .
C8 C9 C10 123.2(8) . .
C9 C8 C7 115.9(6) . .
C9 C8 C3 125.1(10) . .
C7 C8 C3 118.9(9) . .
C18 O4 Cd1 172.3(4) . 3_465
C18 O3 Cd1 102.4(4) . 4_545
O3 C18 O4 120.6(6) . .
O3 C18 C17 118.1(5) . .
O4 C18 C17 121.2(5) . .
O1 Cd1 O3 140.54(16) . 4
O1 Cd1 N1 92.6(3) . .
O3 Cd1 N1 90.3(2) 4 .
O1 Cd1 N2 89.1(3) . 1_554
O3 Cd1 N2 91.1(3) 4 1_554
N1 Cd1 N2 175.5(2) . 1_554
O1 Cd1 O4 90.03(15) . 3_565
O3 Cd1 O4 129.42(15) 4 3_565
N1 Cd1 O4 87.7(2) . 3_565
N2 Cd1 O4 88.2(3) 1_554 3_565
O1 Cd1 O2 53.89(14) . .
O3 Cd1 O2 86.91(14) 4 .
N1 Cd1 O2 88.3(2) . .
N2 Cd1 O2 96.0(2) 1_554 .
O4 Cd1 O2 143.45(15) 3_565 .
O1 Cd1 C11 26.32(17) . .
O3 Cd1 C11 114.40(17) 4 .
N1 Cd1 C11 90.2(3) . .
N2 Cd1 C11 93.1(3) 1_554 .
O4 Cd1 C11 116.14(18) 3_565 .
O2 Cd1 C11 27.57(16) . .
C1 N1 C5 116.0(7) . .
C1 N1 Cd1 121.3(6) . .
C5 N1 Cd1 122.7(6) . .
C2 C3 C4 116.7(7) . .
C2 C3 C8 122.7(10) . .
C4 C3 C8 120.5(10) . .
C11 O2 Cd1 86.3(4) . .
C11 O1 Cd1 98.2(4) . .
C12 C13 C17 120.1(6) . .
N1 C1 C2 124.8(8) . .
C3 C2 C1 119.9(8) . .
O1 C11 O2 121.6(6) . .
O1 C11 C12 118.5(6) . .
O2 C11 C12 119.9(6) . .
O1 C11 Cd1 55.5(3) . .
O2 C11 Cd1 66.1(3) . .
C12 C11 Cd1 173.9(5) . .
C5 C4 C3 119.5(9) . .
N1 C5 C4 123.0(9) . .
C13 C12 C14 118.0(7) . .
C13 C12 C11 119.2(6) . .
C14 C12 C11 120.0(6) . .
C15 C14 C12 120.0(8) . .
C15 C16 C17 120.4(7) . .
C16 C15 C14 118.9(7) . .
C16 C15 N5 122.0(8) . .
C14 C15 N5 118.1(7) . .
C13 C17 C16 119.7(6) . .
C13 C17 C18 118.8(6) . .
C16 C17 C18 120.0(7) . .

loop_
_geom_bond_atom_site_label_1
_geom_bond_atom_site_label_2
_geom_bond_distance
_geom_bond_site_symmetry_2
N2 C10 1.323(11) .
N2 C6 1.353(12) .
N2 Cd1 2.325(5) 1_556
C10 C9 1.360(10) .
C6 C7 1.368(10) .
C7 C8 1.410(11) .
C9 C8 1.338(11) .
C8 C3 1.465(8) .
O4 C18 1.260(7) .
O4 Cd1 2.333(4) 3_465
O3 C18 1.263(7) .
O3 Cd1 2.282(4) 4_545
C18 C17 1.480(8) .
Cd1 O1 2.276(4) .
Cd1 O3 2.282(4) 4
Cd1 N1 2.312(5) .
Cd1 N2 2.325(5) 1_554
Cd1 O4 2.333(4) 3_565
Cd1 O2 2.506(4) .
Cd1 C11 2.735(7) .
N1 C1 1.329(11) .
N1 C5 1.347(12) .
C3 C2 1.355(12) .
C3 C4 1.419(11) .
O2 C11 1.268(7) .
O1 C11 1.225(8) .
C13 C12 1.375(8) .
C13 C17 1.395(9) .
C1 C2 1.368(11) .
C11 C12 1.480(8) .
C4 C5 1.371(11) .
C12 C14 1.437(10) .
C14 C15 1.387(11) .
C16 C15 1.389(9) .
C16 C17 1.399(9) .
C15 N5 1.431(11) .

loop_
_geom_hbond_atom_site_label_D
_geom_hbond_atom_site_label_H
_geom_hbond_atom_site_label_A
_geom_hbond_distance_DH
_geom_hbond_distance_HA
_geom_hbond_distance_DA
_geom_hbond_angle_DHA
_geom_hbond_site_symmetry_A
N5 H5B O2 0.86 2.14 2.964(9) 159.3 2_575

loop_
_geom_torsion_atom_site_label_1
_geom_torsion_atom_site_label_2
_geom_torsion_atom_site_label_3
_geom_torsion_atom_site_label_4
_geom_torsion
_geom_torsion_site_symmetry_1
C6 N2 C10 C9 -3.3(16) .
Cd1 N2 C10 C9 175.4(10) 1_556
C10 N2 C6 C7 3.2(19) .
Cd1 N2 C6 C7 -175.5(12) 1_556
N2 C6 C7 C8 -3(2) .
N2 C10 C9 C8 4(2) .
C10 C9 C8 C7 -3.1(18) .
C10 C9 C8 C3 178.8(13) .
C6 C7 C8 C9 2.8(18) .
C6 C7 C8 C3 -179.0(12) .
Cd1 O3 C18 O4 0.8(10) 4_545
Cd1 O3 C18 C17 -176.4(8) 4_545
Cd1 O4 C18 O3 -173(4) 3_465
Cd1 O4 C18 C17 4(5) 3_465
O1 Cd1 N1 C1 -114.4(7) .
O3 Cd1 N1 C1 26.2(7) 4
N2 Cd1 N1 C1 133(3) 1_554
O4 Cd1 N1 C1 155.6(7) 3_565
O2 Cd1 N1 C1 -60.7(7) .
C11 Cd1 N1 C1 -88.2(7) .
O1 Cd1 N1 C5 62.9(7) .
O3 Cd1 N1 C5 -156.5(7) 4
N2 Cd1 N1 C5 -49(3) 1_554
O4 Cd1 N1 C5 -27.0(7) 3_565
O2 Cd1 N1 C5 116.6(7) .
C11 Cd1 N1 C5 89.1(7) .
C9 C8 C3 C2 151.7(12) .
C7 C8 C3 C2 -26.4(18) .
C9 C8 C3 C4 -30.9(17) .
C7 C8 C3 C4 151.0(10) .
O1 Cd1 O2 C11 0.8(6) .
O3 Cd1 O2 C11 176.0(6) 4
N1 Cd1 O2 C11 -93.7(6) .
N2 Cd1 O2 C11 85.2(7) 1_554
O4 Cd1 O2 C11 -9.8(9) 3_565
O3 Cd1 O1 C11 -8.4(8) 4
N1 Cd1 O1 C11 85.2(6) .
N2 Cd1 O1 C11 -99.0(6) 1_554
O4 Cd1 O1 C11 172.8(6) 3_565
O2 Cd1 O1 C11 -0.8(6) .
C5 N1 C1 C2 2.8(15) .
Cd1 N1 C1 C2 -179.6(8) .
C4 C3 C2 C1 4.1(16) .
C8 C3 C2 C1 -178.3(10) .
N1 C1 C2 C3 -4.6(17) .
Cd1 O1 C11 O2 1.6(11) .
Cd1 O1 C11 C12 -179.7(8) .
Cd1 O2 C11 O1 -1.4(10) .
Cd1 O2 C11 C12 179.8(9) .
O3 Cd1 C11 O1 174.1(5) 4
N1 Cd1 C11 O1 -95.5(6) .
N2 Cd1 C11 O1 81.5(6) 1_554
O4 Cd1 C11 O1 -8.0(6) 3_565
O2 Cd1 C11 O1 178.5(11) .
O1 Cd1 C11 O2 -178.5(11) .
O3 Cd1 C11 O2 -4.4(7) 4
N1 Cd1 C11 O2 86.0(6) .
N2 Cd1 C11 O2 -97.0(6) 1_554
O4 Cd1 C11 O2 173.5(6) 3_565
O1 Cd1 C11 C12 3(7) .
O3 Cd1 C11 C12 177(7) 4
N1 Cd1 C11 C12 -93(7) .
N2 Cd1 C11 C12 84(7) 1_554
O4 Cd1 C11 C12 -5(7) 3_565
O2 Cd1 C11 C12 -179(100) .
C2 C3 C4 C5 -2.5(15) .
C8 C3 C4 C5 179.9(9) .
C1 N1 C5 C4 -1.1(15) .
Cd1 N1 C5 C4 -178.6(7) .
C3 C4 C5 N1 1.0(15) .
C17 C13 C12 C14 17.0(15) .
C17 C13 C12 C11 178.1(9) .
O1 C11 C12 C13 10.3(15) .
O2 C11 C12 C13 -170.9(10) .
Cd1 C11 C12 C13 8(8) .
O1 C11 C12 C14 170.9(10) .
O2 C11 C12 C14 -10.3(16) .
Cd1 C11 C12 C14 168(7) .
C13 C12 C14 C15 -17.4(19) .
C11 C12 C14 C15 -178.3(13) .
C17 C16 C15 C14 -9(2) .
C17 C16 C15 N5 -177.0(12) .
C12 C14 C15 C16 13(2) .
C12 C14 C15 N5 -178.1(10) .
C12 C13 C17 C16 -12.8(17) .
C12 C13 C17 C18 -179.1(11) .
C15 C16 C17 C13 8(2) .
C15 C16 C17 C18 174.5(11) .
O3 C18 C17 C13 -1.1(15) .
O4 C18 C17 C13 -178.4(9) .
O3 C18 C17 C16 -167.4(11) .
O4 C18 C17 C16 15.4(17) .

loop_
_platon_squeeze_void_nr
_platon_squeeze_void_average_x
_platon_squeeze_void_average_y
_platon_squeeze_void_average_z
_platon_squeeze_void_volume
_platon_squeeze_void_count_electrons
1 0.294 0.690 0.500 1479.9 556.6
